data_1554004
loop_
_publ_author_name
'Haller, Benjamin C.'
'Chambers, Dallas'
'Cheng, Ran'
'Chemistruck, Victoria'
'Hom, Timothy F.'
'Li, Zhengzheng'
'Nguyen, Jeffrey'
'Ichimura, Andrew'
'Brook, David J. R.'

_publ_section_title
;
 Oxidation of Electron Donor-Substituted Verdazyls: Building Blocks for
 Molecular Switches.
;
_journal_issue 43
_journal_name_full 'The journal of physical chemistry. A'
_journal_page_first 10750
_journal_page_last 10760
_journal_paper_doi 10.1021/acs.jpca.5b09295
_journal_volume 119
_journal_year 2015
_chemical_absolute_configuration unk
_chemical_formula_moiety 'C16 H24 N5 O'
_chemical_formula_sum 'C16 H24 N5 O'
_chemical_formula_weight 302.40
_space_group_crystal_system monoclinic
_space_group_IT_number 4
_space_group_name_Hall 'P 2yb'
_space_group_name_H-M_alt 'P 1 21 1'
_atom_sites_solution_hydrogens geom
_atom_sites_solution_primary direct
_atom_sites_solution_secondary difmap
_audit_creation_date 2012-09-06
_audit_creation_method
;
  Olex2 1.2
  (compiled 2012.05.09 svn.r2324, GUI svn.r4230)
;
_cell_angle_alpha 90.00
_cell_angle_beta 95.310(5)
_cell_angle_gamma 90.00
_cell_formula_units_Z 2
_cell_length_a 8.054(3)
_cell_length_b 5.950(2)
_cell_length_c 17.507(6)
_cell_measurement_reflns_used 2473
_cell_measurement_temperature 100
_cell_measurement_theta_max 24.629
_cell_measurement_theta_min 2.540
_cell_volume 835.4(5)
_computing_data_reduction 'SAINT v7.53A (Bruker, 2008)'
_computing_molecular_graphics
;
O. V. Dolomanov, L. J. Bourhis, R. J. Gildea, J. A. K. Howard and H. Puschmann,
OLEX2: a complete structure solution, refinement and analysis program.
J. Appl. Cryst. (2009). 42, 339-341.
;
_computing_publication_material
;
O. V. Dolomanov, L. J. Bourhis, R. J. Gildea, J. A. K. Howard and H. Puschmann,
OLEX2: a complete structure solution, refinement and analysis program.
J. Appl. Cryst. (2009). 42, 339-341.
;
_computing_structure_refinement
;
SHELXL, G.M. Sheldrick, Acta Cryst.
(2008). A64, 112-122
;
_computing_structure_solution
;
SHELXS, G.M. Sheldrick, Acta Cryst.
(2008). A64, 112-122
;
_diffrn_ambient_temperature 100
_diffrn_measured_fraction_theta_full 0.999
_diffrn_measured_fraction_theta_max 0.999
_diffrn_radiation_monochromator graphite
_diffrn_radiation_type MoK\a
_diffrn_radiation_wavelength 0.71073
_diffrn_reflns_av_R_equivalents 0.0272
_diffrn_reflns_av_unetI/netI 0.0395
_diffrn_reflns_limit_h_max 10
_diffrn_reflns_limit_h_min -10
_diffrn_reflns_limit_k_max 7
_diffrn_reflns_limit_k_min -7
_diffrn_reflns_limit_l_max 21
_diffrn_reflns_limit_l_min -21
_diffrn_reflns_number 8181
_diffrn_reflns_theta_full 26.38
_diffrn_reflns_theta_max 26.38
_diffrn_reflns_theta_min 2.34
_diffrn_source 'fine-focus sealed tube'
_exptl_absorpt_coefficient_mu 0.079
_exptl_absorpt_correction_T_max 1.0000
_exptl_absorpt_correction_T_min 0.8754
_exptl_absorpt_correction_type multi-scan
_exptl_absorpt_process_details
;
SADABS-2008/1 (Bruker,2008) was used for absorption correction.
wR2(int) was 0.0532 before and 0.0415 after correction.
The Ratio of minimum to maximum transmission is 0.8754.
The \l/2 correction factor is 0.0015.
;
_exptl_crystal_colour 'clear purple'
_exptl_crystal_colour_lustre clear
_exptl_crystal_colour_primary purple
_exptl_crystal_density_diffrn 1.202
_exptl_crystal_density_method 'not measured'
_exptl_crystal_description prism
_exptl_crystal_F_000 326
_exptl_crystal_size_max 0.44
_exptl_crystal_size_mid 0.08
_exptl_crystal_size_min 0.03
_refine_diff_density_max 0.364
_refine_diff_density_min -0.190
_refine_diff_density_rms 0.049
_refine_ls_extinction_method none
_refine_ls_goodness_of_fit_ref 1.046
_refine_ls_hydrogen_treatment constr
_refine_ls_matrix_type full
_refine_ls_number_parameters 205
_refine_ls_number_reflns 3404
_refine_ls_number_restraints 1
_refine_ls_restrained_S_all 1.046
_refine_ls_R_factor_all 0.0713
_refine_ls_R_factor_gt 0.0498
_refine_ls_shift/su_max 0.004
_refine_ls_shift/su_mean 0.001
_refine_ls_structure_factor_coef Fsqd
_refine_ls_weighting_details 'calc w=1/[\s^2^(Fo^2^)+(0.0824P)^2^+0.0000P] where P=(Fo^2^+2Fc^2^)/3'
_refine_ls_weighting_scheme calc
_refine_ls_wR_factor_gt 0.1212
_refine_ls_wR_factor_ref 0.1358
_reflns_number_gt 2635
_reflns_number_total 3404
_reflns_threshold_expression >2sigma(I)
_cod_data_source_file jp5b09295_si_003.cif
_cod_data_source_block sjsu04a
_cod_database_code 1554004

loop_
_space_group_symop_id
_space_group_symop_operation_xyz
1 'x, y, z'
2 '-x, y+1/2, -z'

loop_
_atom_site_label
_atom_site_type_symbol
_atom_site_fract_x
_atom_site_fract_y
_atom_site_fract_z
_atom_site_U_iso_or_equiv
_atom_site_adp_type
_atom_site_occupancy
_atom_site_symmetry_multiplicity
_atom_site_calc_flag
_atom_site_refinement_flags
O1 O 0.3747(2) 0.5540(3) 0.93922(10) 0.0419(5) Uani 1 1 d .
N2 N 0.8122(2) 0.7742(3) 0.45143(11) 0.0320(5) Uani 1 1 d .
N3 N 0.6521(2) 0.5326(3) 0.79381(10) 0.0305(5) Uani 1 1 d .
N4 N 0.5813(2) 0.4961(3) 0.86063(10) 0.0303(4) Uani 1 1 d .
N5 N 0.4193(2) 0.7656(4) 0.75281(11) 0.0327(5) Uani 1 1 d .
N6 N 0.3594(2) 0.7269(3) 0.82202(11) 0.0319(5) Uani 1 1 d .
C7 C 0.7971(3) 0.5637(4) 0.56957(13) 0.0310(5) Uani 1 1 d .
H7 H 0.8701 0.4531 0.5523 0.037 Uiso 1 1 calc R
C8 C 0.7394(3) 0.5410(4) 0.64116(13) 0.0309(5) Uani 1 1 d .
H8 H 0.7730 0.4148 0.6720 0.037 Uiso 1 1 calc R
C9 C 0.5640(3) 0.6646(4) 0.74340(13) 0.0292(5) Uani 1 1 d .
C10 C 0.7501(3) 0.7471(4) 0.52173(13) 0.0276(5) Uani 1 1 d .
C11 C 0.4345(3) 0.5905(4) 0.87857(13) 0.0311(5) Uani 1 1 d .
C12 C 0.6405(3) 0.9041(4) 0.54997(14) 0.0340(6) Uani 1 1 d .
H12 H 0.6041 1.0291 0.5190 0.041 Uiso 1 1 calc R
C13 C 0.6329(3) 0.6998(4) 0.66877(13) 0.0284(5) Uani 1 1 d .
C14 C 0.5847(3) 0.8803(4) 0.62163(14) 0.0341(6) Uani 1 1 d .
H14 H 0.5115 0.9901 0.6392 0.041 Uiso 1 1 calc R
C15 C 0.7317(3) 0.9317(5) 0.39703(15) 0.0432(7) Uani 1 1 d .
H15A H 0.6148 0.8883 0.3851 0.065 Uiso 1 1 calc R
H15B H 0.7886 0.9305 0.3499 0.065 Uiso 1 1 calc R
H15C H 0.7371 1.0830 0.4192 0.065 Uiso 1 1 calc R
C16 C 0.8964(3) 0.5892(5) 0.41780(14) 0.0377(6) Uani 1 1 d .
H16A H 0.9910 0.5407 0.4532 0.057 Uiso 1 1 calc R
H16B H 0.9368 0.6378 0.3693 0.057 Uiso 1 1 calc R
H16C H 0.8185 0.4638 0.4081 0.057 Uiso 1 1 calc R
C17 C 0.6814(3) 0.3548(4) 0.91686(14) 0.0370(6) Uani 1 1 d .
H17 H 0.6121 0.3201 0.9599 0.044 Uiso 1 1 calc R
C18 C 0.7268(4) 0.1352(5) 0.88052(17) 0.0478(7) Uani 1 1 d .
H18A H 0.6250 0.0597 0.8588 0.072 Uiso 1 1 calc R
H18B H 0.7854 0.0386 0.9195 0.072 Uiso 1 1 calc R
H18C H 0.7992 0.1651 0.8397 0.072 Uiso 1 1 calc R
C19 C 0.0642(3) 0.7531(5) 0.77315(15) 0.0415(6) Uani 1 1 d .
H19A H 0.0914 0.7955 0.7217 0.062 Uiso 1 1 calc R
H19B H -0.0432 0.8193 0.7829 0.062 Uiso 1 1 calc R
H19C H 0.0574 0.5891 0.7767 0.062 Uiso 1 1 calc R
C20 C 0.1992(3) 0.8392(4) 0.83230(14) 0.0341(6) Uani 1 1 d .
H20 H 0.1665 0.7977 0.8842 0.041 Uiso 1 1 calc R
C21 C 0.2199(4) 1.0927(5) 0.83030(19) 0.0548(8) Uani 1 1 d .
H21A H 0.3038 1.1392 0.8714 0.082 Uiso 1 1 calc R
H21B H 0.1132 1.1649 0.8376 0.082 Uiso 1 1 calc R
H21C H 0.2561 1.1375 0.7806 0.082 Uiso 1 1 calc R
C22 C 0.8347(4) 0.4861(6) 0.94959(15) 0.0504(7) Uani 1 1 d .
H22A H 0.9044 0.5222 0.9082 0.076 Uiso 1 1 calc R
H22B H 0.8989 0.3948 0.9885 0.076 Uiso 1 1 calc R
H22C H 0.7992 0.6255 0.9731 0.076 Uiso 1 1 calc R

loop_
_atom_site_aniso_label
_atom_site_aniso_U_11
_atom_site_aniso_U_22
_atom_site_aniso_U_33
_atom_site_aniso_U_23
_atom_site_aniso_U_13
_atom_site_aniso_U_12
O1 0.0478(10) 0.0441(11) 0.0361(9) -0.0049(8) 0.0160(8) 0.0014(9)
N2 0.0336(10) 0.0323(11) 0.0304(11) 0.0048(9) 0.0045(8) 0.0033(9)
N3 0.0297(10) 0.0366(12) 0.0260(10) 0.0010(9) 0.0069(8) -0.0021(9)
N4 0.0332(10) 0.0297(11) 0.0288(10) 0.0007(9) 0.0076(8) -0.0006(9)
N5 0.0318(10) 0.0374(11) 0.0301(10) -0.0030(9) 0.0087(8) -0.0030(9)
N6 0.0308(10) 0.0328(11) 0.0330(11) -0.0061(9) 0.0082(8) -0.0004(9)
C7 0.0290(11) 0.0316(12) 0.0328(12) 0.0000(10) 0.0043(9) 0.0060(10)
C8 0.0297(11) 0.0316(13) 0.0316(12) 0.0036(10) 0.0039(9) 0.0049(10)
C9 0.0269(11) 0.0281(12) 0.0332(12) -0.0040(10) 0.0053(9) -0.0029(10)
C10 0.0254(11) 0.0273(12) 0.0299(12) 0.0003(10) 0.0017(9) -0.0027(10)
C11 0.0342(12) 0.0277(12) 0.0323(12) -0.0058(11) 0.0076(10) -0.0060(10)
C12 0.0313(12) 0.0291(13) 0.0418(14) 0.0077(11) 0.0044(10) 0.0043(10)
C13 0.0237(11) 0.0301(13) 0.0315(12) -0.0010(10) 0.0028(9) -0.0033(10)
C14 0.0304(12) 0.0291(13) 0.0441(14) -0.0002(11) 0.0104(10) 0.0057(10)
C15 0.0493(15) 0.0416(16) 0.0398(14) 0.0142(12) 0.0089(12) 0.0034(13)
C16 0.0435(14) 0.0373(14) 0.0340(13) 0.0020(11) 0.0119(10) 0.0036(12)
C17 0.0431(14) 0.0348(13) 0.0343(13) 0.0075(11) 0.0106(10) 0.0016(12)
C18 0.0494(16) 0.0384(16) 0.0558(17) 0.0027(14) 0.0057(13) 0.0040(13)
C19 0.0317(13) 0.0464(15) 0.0473(15) -0.0038(13) 0.0091(11) 0.0003(12)
C20 0.0278(12) 0.0373(14) 0.0386(13) -0.0072(11) 0.0114(10) 0.0016(10)
C21 0.0457(16) 0.0410(16) 0.080(2) -0.0180(15) 0.0148(15) -0.0035(14)
C22 0.0595(18) 0.0524(18) 0.0370(15) 0.0098(13) -0.0086(13) -0.0081(15)

loop_
_atom_type_symbol
_atom_type_description
_atom_type_scat_dispersion_real
_atom_type_scat_dispersion_imag
_atom_type_scat_source
C C 0.0033 0.0016 'International Tables Vol C Tables 4.2.6.8 and 6.1.1.4'
H H 0.0000 0.0000 'International Tables Vol C Tables 4.2.6.8 and 6.1.1.4'
N N 0.0061 0.0033 'International Tables Vol C Tables 4.2.6.8 and 6.1.1.4'
O O 0.0106 0.0060 'International Tables Vol C Tables 4.2.6.8 and 6.1.1.4'

loop_
_geom_angle_atom_site_label_1
_geom_angle_atom_site_label_2
_geom_angle_atom_site_label_3
_geom_angle
C10 N2 C15 119.0(2)
C10 N2 C16 119.8(2)
C15 N2 C16 115.07(19)
C9 N3 N4 114.96(19)
N3 N4 C11 124.61(19)
N3 N4 C17 114.63(18)
C11 N4 C17 120.65(19)
C9 N5 N6 114.72(19)
N5 N6 C11 124.76(19)
N5 N6 C20 114.58(19)
C11 N6 C20 120.63(19)
C8 C7 C10 121.4(2)
C7 C8 C13 121.2(2)
N3 C9 C13 116.6(2)
N5 C9 N3 126.8(2)
N5 C9 C13 116.6(2)
N2 C10 C7 121.4(2)
N2 C10 C12 121.8(2)
C12 C10 C7 116.7(2)
O1 C11 N4 122.9(2)
O1 C11 N6 123.1(2)
N4 C11 N6 114.06(19)
C14 C12 C10 121.3(2)
C8 C13 C9 120.2(2)
C14 C13 C8 117.8(2)
C14 C13 C9 121.8(2)
C12 C14 C13 121.6(2)
N4 C17 C18 110.5(2)
N4 C17 C22 109.4(2)
C18 C17 C22 112.4(2)
N6 C20 C19 110.00(19)
N6 C20 C21 110.3(2)
C21 C20 C19 113.1(2)

loop_
_geom_bond_atom_site_label_1
_geom_bond_atom_site_label_2
_geom_bond_distance
O1 C11 1.225(3)
N2 C10 1.380(3)
N2 C15 1.446(3)
N2 C16 1.446(3)
N3 N4 1.365(2)
N3 C9 1.335(3)
N4 C11 1.371(3)
N4 C17 1.476(3)
N5 N6 1.365(3)
N5 C9 1.335(3)
N6 C11 1.376(3)
N6 C20 1.479(3)
C7 C8 1.383(3)
C7 C10 1.406(3)
C8 C13 1.393(3)
C9 C13 1.481(3)
C10 C12 1.406(3)
C12 C14 1.378(3)
C13 C14 1.388(3)
C17 C18 1.513(4)
C17 C22 1.527(4)
C19 C20 1.519(4)
C20 C21 1.518(4)
